data_2311115
loop_
_publ_author_name
'Abdoh, M. M. M.'
'Madan Kumar, S.'
'Vinay Kumar, K. S.'
'Manjunath, B. C.'
'Sadashiva, M. P.'
'Lokanath, N. K.'

_publ_section_title
;
 5-(Prop-2-yn-1-yl)-5H-dibenzo[b,f]azepine: ortho-rhom-bic polymorph.
;
_journal_coeditor_code HB6998
_journal_issue 'Pt 1'
_journal_name_full 'Acta crystallographica. Section E, Structure reports online'
_journal_page_first o17
_journal_paper_doi 10.1107/S1600536812048908
_journal_volume 69
_journal_year 2013
_chemical_formula_iupac 'C17 H13 N'
_chemical_formula_moiety 'C17 H13 N'
_chemical_formula_sum 'C17 H13 N'
_chemical_formula_weight 231.28
_chemical_name_systematic
;
5-(Prop-2-yn-1-yl)-5<i>H</i>-dibenzo[<i>b</i>,<i>f</i>]azepine
;
_space_group_IT_number 45
_space_group_name_Hall 'I 2 -2c'
_space_group_name_H-M_alt 'I b a 2'
_symmetry_cell_setting orthorhombic
_symmetry_space_group_name_Hall 'I 2 -2c'
_symmetry_space_group_name_H-M 'I b a 2'
_atom_sites_solution_hydrogens geom
_atom_sites_solution_primary direct
_atom_sites_solution_secondary difmap
_cell_angle_alpha 90
_cell_angle_beta 90
_cell_angle_gamma 90
_cell_formula_units_Z 8
_cell_length_a 16.2444(6)
_cell_length_b 21.1700(6)
_cell_length_c 7.2399(2)
_cell_measurement_reflns_used 1199
_cell_measurement_temperature 103
_cell_measurement_theta_max 25.00
_cell_measurement_theta_min 3.20
_cell_volume 2489.76(13)
_computing_cell_refinement 'CrysAlis PRO (Oxford Diffraction, 2009)'
_computing_data_collection 'CrysAlis PRO (Oxford Diffraction, 2009)'
_computing_data_reduction 'CrysAlis PRO (Oxford Diffraction, 2009)'
_computing_molecular_graphics 'Mercury (Macrae <i>et al.</i>, 2006)'
_computing_publication_material 'SHELXL97 (Sheldrick, 2008)'
_computing_structure_refinement 'SHELXL97 (Sheldrick, 2008)'
_computing_structure_solution 'SHELXS97 (Sheldrick, 2008)'
_diffrn_ambient_temperature 103
_diffrn_detector_area_resol_mean 16.0839
_diffrn_measured_fraction_theta_full 0.997
_diffrn_measured_fraction_theta_max 0.997
_diffrn_measurement_device_type 'Oxford Diffraction Xcalibur Eos'
_diffrn_measurement_method '\w scans'
_diffrn_radiation_monochromator graphite
_diffrn_radiation_source 'fine-focus sealed tube'
_diffrn_radiation_type MoK\a
_diffrn_radiation_wavelength 0.71073
_diffrn_reflns_av_R_equivalents 0.0272
_diffrn_reflns_av_sigmaI/netI 0.0150
_diffrn_reflns_limit_h_max 19
_diffrn_reflns_limit_h_min -19
_diffrn_reflns_limit_k_max 25
_diffrn_reflns_limit_k_min -25
_diffrn_reflns_limit_l_max 8
_diffrn_reflns_limit_l_min -8
_diffrn_reflns_number 10081
_diffrn_reflns_reduction_process
;
;
_diffrn_reflns_theta_full 25.02
_diffrn_reflns_theta_max 25.02
_diffrn_reflns_theta_min 3.15
_diffrn_standards_decay_% 0
_diffrn_standards_interval_count 0
_diffrn_standards_interval_time 0
_diffrn_standards_number 0
_exptl_absorpt_coefficient_mu 0.072
_exptl_absorpt_correction_type none
_exptl_crystal_colour yellow
_exptl_crystal_density_diffrn 1.234
_exptl_crystal_density_method 'Not Measured'
_exptl_crystal_description block
_exptl_crystal_F_000 976
_exptl_crystal_size_max 0.35
_exptl_crystal_size_mid 0.30
_exptl_crystal_size_min 0.25
_refine_diff_density_max 0.083
_refine_diff_density_min -0.095
_refine_ls_extinction_coef 0.0046(6)
_refine_ls_extinction_expression FC^*^=KFC[1+0.001XFC^2^\L^3^/SIN(2\Q)]^-1/4^
_refine_ls_extinction_method 'SHELXL97 (Sheldrick, 2008)'
_refine_ls_goodness_of_fit_ref 1.088
_refine_ls_hydrogen_treatment constr
_refine_ls_matrix_type full
_refine_ls_number_parameters 164
_refine_ls_number_reflns 1199
_refine_ls_number_restraints 1
_refine_ls_restrained_S_all 1.087
_refine_ls_R_factor_all 0.0283
_refine_ls_R_factor_gt 0.0258
_refine_ls_shift/su_max 0.000
_refine_ls_shift/su_mean 0.000
_refine_ls_structure_factor_coef Fsqd
_refine_ls_weighting_details 'calc w=1/[\s^2^(Fo^2^)+(0.0354P)^2^+0.3725P] where P=(Fo^2^+2Fc^2^)/3'
_refine_ls_weighting_scheme calc
_refine_ls_wR_factor_gt 0.0658
_refine_ls_wR_factor_ref 0.0674
_reflns_number_gt 1132
_reflns_number_total 1199
_reflns_threshold_expression I>2\s(I)
_cod_data_source_file hb6998sup1.cif
_cod_data_source_block I
_cod_database_code 2311115

loop_
_symmetry_equiv_pos_site_id
_symmetry_equiv_pos_as_xyz
1 x,y,z
2 -x,-y,z
3 -x,y,1/2+z
4 x,-y,1/2+z
5 1/2+x,1/2+y,1/2+z
6 1/2-x,1/2-y,1/2+z
7 1/2-x,1/2+y,z
8 1/2+x,1/2-y,z

loop_
_atom_site_aniso_label
_atom_site_aniso_U_11
_atom_site_aniso_U_22
_atom_site_aniso_U_33
_atom_site_aniso_U_12
_atom_site_aniso_U_13
_atom_site_aniso_U_23
N1 0.0432(7) 0.0429(7) 0.0367(8) -0.0037(6) 0.0005(6) 0.0061(6)
C2 0.0424(8) 0.0505(9) 0.0314(8) -0.0034(8) -0.0036(8) -0.0045(7)
C3 0.0494(9) 0.0594(10) 0.0389(10) -0.0153(8) -0.0019(8) -0.0043(8)
C4 0.0762(12) 0.0439(10) 0.0479(11) -0.0187(8) 0.0020(10) -0.0015(8)
C5 0.0747(11) 0.0393(9) 0.0474(11) 0.0003(8) 0.0066(11) 0.0039(8)
C6 0.0506(9) 0.0464(8) 0.0380(9) 0.0061(7) 0.0079(8) 0.0023(8)
C7 0.0385(8) 0.0449(8) 0.0362(9) 0.0031(7) 0.0050(7) -0.0001(7)
C8 0.0464(9) 0.0486(9) 0.0498(11) -0.0009(8) -0.0006(9) -0.0001(8)
C9 0.0498(10) 0.0693(12) 0.0584(13) -0.0044(9) -0.0072(10) -0.0051(10)
C10 0.0506(10) 0.0866(14) 0.0533(13) 0.0091(11) -0.0072(10) 0.0044(12)
C11 0.0574(11) 0.0628(11) 0.0511(11) 0.0143(9) 0.0018(10) 0.0122(9)
C12 0.0539(10) 0.0610(11) 0.0448(11) 0.0056(9) -0.0074(9) -0.0068(9)
C13 0.0560(11) 0.1000(17) 0.0554(13) 0.0212(12) -0.0066(11) -0.0157(13)
C14 0.0453(11) 0.131(2) 0.0610(14) -0.0082(12) 0.0035(11) -0.0112(15)
C15 0.0540(11) 0.0919(15) 0.0615(13) -0.0257(11) 0.0031(11) -0.0036(13)
C16 0.0545(10) 0.0483(9) 0.0446(11) -0.0065(8) -0.0006(9) 0.0095(8)
C17 0.0632(11) 0.0407(8) 0.0384(10) -0.0004(8) 0.0064(10) 0.0056(8)
C18 0.0885(15) 0.0558(11) 0.0404(11) -0.0061(11) -0.0077(11) 0.0014(9)

loop_
_atom_site_type_symbol
_atom_site_label
_atom_site_fract_x
_atom_site_fract_y
_atom_site_fract_z
_atom_site_U_iso_or_equiv
_atom_site_thermal_displace_type
_atom_site_calc_flag
_atom_site_refinement_flags
_atom_site_occupancy
N N1 0.23053(8) 0.36797(6) 0.6618(2) 0.0409(4) Uani . . 1.000
C C2 0.31311(10) 0.36894(7) 0.5957(3) 0.0414(5) Uani . . 1.000
C C3 0.34432(10) 0.42627(8) 0.5292(3) 0.0492(6) Uani . . 1.000
C C4 0.29519(12) 0.48379(8) 0.5170(3) 0.0560(6) Uani . . 1.000
C C5 0.21579(11) 0.48775(7) 0.4806(3) 0.0538(6) Uani . . 1.000
C C6 0.15967(10) 0.43569(8) 0.4423(3) 0.0450(5) Uani . . 1.000
C C7 0.16937(9) 0.37583(7) 0.5219(2) 0.0399(5) Uani . . 1.000
C C8 0.11790(10) 0.32691(8) 0.4686(3) 0.0483(6) Uani . . 1.000
C C9 0.05556(11) 0.33719(9) 0.3419(3) 0.0592(7) Uani . . 1.000
C C10 0.04355(11) 0.39633(10) 0.2688(3) 0.0635(7) Uani . . 1.000
C C11 0.09515(11) 0.44467(9) 0.3192(3) 0.0571(6) Uani . . 1.000
C C12 0.36307(11) 0.31589(9) 0.5992(3) 0.0532(6) Uani . . 1.000
C C13 0.44347(12) 0.31917(11) 0.5374(3) 0.0705(8) Uani . . 1.000
C C14 0.47460(12) 0.37508(13) 0.4711(4) 0.0791(9) Uani . . 1.000
C C15 0.42559(12) 0.42769(11) 0.4679(4) 0.0691(8) Uani . . 1.000
C C16 0.21109(11) 0.32276(8) 0.8082(3) 0.0491(6) Uani . . 1.000
C C17 0.26199(11) 0.33371(8) 0.9703(3) 0.0474(6) Uani . . 1.000
C C18 0.30303(14) 0.34250(9) 1.1020(3) 0.0616(7) Uani . . 1.000
H H4 0.32340 0.52250 0.53740 0.0670 Uiso calc R 1.000
H H5 0.19270 0.52900 0.47920 0.0650 Uiso calc R 1.000
H H8 0.12550 0.28600 0.51950 0.0580 Uiso calc R 1.000
H H9 0.02100 0.30320 0.30540 0.0710 Uiso calc R 1.000
H H10 -0.00010 0.40370 0.18410 0.0760 Uiso calc R 1.000
H H11 0.08650 0.48550 0.26830 0.0690 Uiso calc R 1.000
H H12 0.34190 0.27700 0.64430 0.0640 Uiso calc R 1.000
H H13 0.47730 0.28260 0.54070 0.0850 Uiso calc R 1.000
H H14 0.52970 0.37720 0.42790 0.0950 Uiso calc R 1.000
H H15 0.44760 0.46630 0.42260 0.0830 Uiso calc R 1.000
H H16A 0.15230 0.32680 0.84240 0.0590 Uiso calc R 1.000
H H16B 0.22030 0.27930 0.76240 0.0590 Uiso calc R 1.000
H H18 0.33610 0.34960 1.20820 0.0740 Uiso calc R 1.000

loop_
_atom_type_symbol
_atom_type_description
_atom_type_scat_dispersion_real
_atom_type_scat_dispersion_imag
_atom_type_scat_source
N N 0.0061 0.0033 'International Tables Vol C Tables 4.2.6.8 and 6.1.1.4'
H H 0.0000 0.0000 'International Tables Vol C Tables 4.2.6.8 and 6.1.1.4'
C C 0.0033 0.0016 'International Tables Vol C Tables 4.2.6.8 and 6.1.1.4'

loop_
_geom_angle_atom_site_label_1
_geom_angle_atom_site_label_2
_geom_angle_atom_site_label_3
_geom_angle
_geom_angle_publ_flag
C2 N1 C7 114.53(14) no
C2 N1 C16 117.15(13) no
C7 N1 C16 116.10(13) no
N1 C2 C3 117.96(14) no
N1 C2 C12 122.26(15) no
C3 C2 C12 119.77(16) no
C2 C3 C4 123.10(16) no
C2 C3 C15 118.11(17) no
C4 C3 C15 118.76(17) no
C3 C4 C5 126.88(16) no
C4 C5 C6 127.00(15) no
C5 C6 C7 122.38(16) no
C5 C6 C11 119.39(16) no
C7 C6 C11 118.21(15) no
N1 C7 C6 118.38(14) no
N1 C7 C8 122.01(14) no
C6 C7 C8 119.58(15) no
C7 C8 C9 120.57(16) no
C8 C9 C10 120.19(17) no
C9 C10 C11 119.39(18) no
C6 C11 C10 121.97(18) no
C2 C12 C13 120.44(18) no
C12 C13 C14 120.3(2) no
C13 C14 C15 119.5(2) no
C3 C15 C14 121.9(2) no
N1 C16 C17 110.96(14) no
C16 C17 C18 179.8(2) no
C3 C4 H4 117.00 no
C5 C4 H4 117.00 no
C4 C5 H5 117.00 no
C6 C5 H5 116.00 no
C7 C8 H8 120.00 no
C9 C8 H8 120.00 no
C8 C9 H9 120.00 no
C10 C9 H9 120.00 no
C9 C10 H10 120.00 no
C11 C10 H10 120.00 no
C6 C11 H11 119.00 no
C10 C11 H11 119.00 no
C2 C12 H12 120.00 no
C13 C12 H12 120.00 no
C12 C13 H13 120.00 no
C14 C13 H13 120.00 no
C13 C14 H14 120.00 no
C15 C14 H14 120.00 no
C3 C15 H15 119.00 no
C14 C15 H15 119.00 no
N1 C16 H16A 109.00 no
N1 C16 H16B 109.00 no
C17 C16 H16A 109.00 no
C17 C16 H16B 109.00 no
H16A C16 H16B 108.00 no
C17 C18 H18 180.00 no

loop_
_geom_bond_atom_site_label_1
_geom_bond_atom_site_label_2
_geom_bond_distance
_geom_bond_publ_flag
N1 C2 1.424(2) no
N1 C7 1.429(2) no
N1 C16 1.463(2) no
C2 C3 1.401(2) no
C2 C12 1.386(2) no
C3 C4 1.459(2) no
C3 C15 1.393(3) no
C4 C5 1.319(3) no
C5 C6 1.457(2) no
C6 C7 1.401(2) no
C6 C11 1.389(3) no
C7 C8 1.386(2) no
C8 C9 1.384(3) no
C9 C10 1.373(3) no
C10 C11 1.372(3) no
C12 C13 1.382(3) no
C13 C14 1.374(4) no
C14 C15 1.369(3) no
C16 C17 1.454(3) no
C17 C18 1.178(3) no
C4 H4 0.9500 no
C5 H5 0.9500 no
C8 H8 0.9500 no
C9 H9 0.9500 no
C10 H10 0.9500 no
C11 H11 0.9500 no
C12 H12 0.9500 no
C13 H13 0.9500 no
C14 H14 0.9500 no
C15 H15 0.9500 no
C16 H16A 0.9900 no
C16 H16B 0.9900 no
C18 H18 0.9500 no

loop_
_geom_hbond_atom_site_label_D
_geom_hbond_atom_site_label_H
_geom_hbond_atom_site_label_A
_geom_hbond_site_symmetry_A
_geom_hbond_distance_DH
_geom_hbond_distance_HA
_geom_hbond_distance_DA
_geom_hbond_angle_DHA
C10 H10 Cg2 3_554 0.95 2.75 3.659(2) 160
C18 H18 Cg1 1_556 0.95 2.58 3.512(2) 167

loop_
_geom_torsion_atom_site_label_1
_geom_torsion_atom_site_label_2
_geom_torsion_atom_site_label_3
_geom_torsion_atom_site_label_4
_geom_torsion
_geom_torsion_publ_flag
C7 N1 C2 C3 69.0(2) no
C7 N1 C2 C12 -112.4(2) no
C16 N1 C2 C3 -149.95(18) no
C16 N1 C2 C12 28.6(3) no
C2 N1 C7 C6 -72.36(18) no
C2 N1 C7 C8 110.12(17) no
C16 N1 C7 C6 146.21(16) no
C16 N1 C7 C8 -31.3(2) no
C2 N1 C16 C17 58.9(2) no
C7 N1 C16 C17 -160.75(14) no
N1 C2 C3 C4 -2.9(3) no
N1 C2 C3 C15 178.7(2) no
C12 C2 C3 C4 178.5(2) no
C12 C2 C3 C15 0.1(3) no
N1 C2 C12 C13 -178.59(19) no
C3 C2 C12 C13 0.0(3) no
C2 C3 C4 C5 -33.6(4) no
C15 C3 C4 C5 144.8(2) no
C2 C3 C15 C14 0.1(4) no
C4 C3 C15 C14 -178.4(2) no
C3 C4 C5 C6 -0.8(4) no
C4 C5 C6 C7 32.0(3) no
C4 C5 C6 C11 -146.4(2) no
C5 C6 C7 N1 7.6(3) no
C5 C6 C7 C8 -174.84(18) no
C11 C6 C7 N1 -174.02(16) no
C11 C6 C7 C8 3.6(3) no
C5 C6 C11 C10 175.77(19) no
C7 C6 C11 C10 -2.7(3) no
N1 C7 C8 C9 175.51(16) no
C6 C7 C8 C9 -2.0(3) no
C7 C8 C9 C10 -0.6(3) no
C8 C9 C10 C11 1.6(3) no
C9 C10 C11 C6 0.1(3) no
C2 C12 C13 C14 -0.3(3) no
C12 C13 C14 C15 0.5(4) no
C13 C14 C15 C3 -0.4(4) no
